data_4023398
loop_
_publ_author_name
'Angela Salcedo'
'Luc Neuville'
'Jieping Zhu'

_publ_contact_author_address
;ICSN-CNRS
1 avenue de la Terrasse
91198 Gif sur Yvette
France

;
_publ_contact_author_email zhu@icsn.cnrs-gif.fr
_publ_contact_author_fax '33 (1) 69077247'
_publ_contact_author_name 'Jieping ZHU'
_publ_contact_author_phone '33 (1) 69823131'
_publ_section_title
;
 Palladium-Catalyzed Intramolecular C-Arylation of Benzylic Carbon:
 Synthesis of 3-Benzoxazolylisoindolinones by a Sequence of
 Ugi-4CR/Postfunctionalization
;
_journal_name_full 'Journal of Organic Chemistry'
_journal_page_first 3600
_journal_page_last 3603
_journal_paper_doi 10.1021/jo800266y
_journal_volume 73
_journal_year 2008
_chemical_formula_moiety 'C18 H16 N2 O3'
_chemical_formula_sum 'C18 H16 N2 O3'
_chemical_formula_weight 308.33
_chemical_name_systematic
; 
 ? 
;
_space_group_IT_number 19
_symmetry_cell_setting orthorhombic
_symmetry_space_group_name_Hall 'P 2ac 2ab'
_symmetry_space_group_name_H-M 'P 21 21 21'
_atom_sites_solution_hydrogens difmap
_atom_sites_solution_primary direct
_atom_sites_solution_secondary difmap
_audit_creation_date 29-10-07
_audit_creation_method SHELXL-97
_cell_angle_alpha 90.00
_cell_angle_beta 90.00
_cell_angle_gamma 90.00
_cell_formula_units_Z 8
_cell_length_a 10.886(1)
_cell_length_b 11.995(1)
_cell_length_c 23.999(2)
_cell_measurement_reflns_used 7129
_cell_measurement_temperature 293(2)
_cell_measurement_theta_max 21.26
_cell_measurement_theta_min 0.41
_cell_volume 3133.7(5)
_computing_cell_refinement 'DENZO (Otwinowski & Minor, 1997) COLLECT (Hooft, 1998)'
_computing_data_collection 'DENZO (Otwinowski & Minor, 1997) COLLECT (Hooft, 1998)'
_computing_data_reduction 'HKL package (Otwinowski & Minor, 1997)'
_computing_molecular_graphics 'PLATON (Spek, 1980-2004)'
_computing_publication_material 'SHELXL-97 (Sheldrick, 1997)'
_computing_structure_refinement 'SHELXL-97 (Sheldrick, 1997)'
_computing_structure_solution 'SHELXS-97 (Sheldrick, 1990)'
_diffrn_ambient_temperature 293(2)
_diffrn_measured_fraction_theta_full .994
_diffrn_measured_fraction_theta_max .994
_diffrn_measurement_device_type 'Nonius kappa-CCD diffractometer'
_diffrn_measurement_method 'phi scans'
_diffrn_radiation_monochromator graphite
_diffrn_radiation_source 'fine-focus sealed tube'
_diffrn_radiation_type MoK\a
_diffrn_radiation_wavelength 0.71069
_diffrn_reflns_av_R_equivalents 0.0423
_diffrn_reflns_av_sigmaI/netI 0.0530
_diffrn_reflns_limit_h_max 11
_diffrn_reflns_limit_h_min -11
_diffrn_reflns_limit_k_max 12
_diffrn_reflns_limit_k_min -12
_diffrn_reflns_limit_l_max 24
_diffrn_reflns_limit_l_min -24
_diffrn_reflns_number 8064
_diffrn_reflns_theta_full 21.26
_diffrn_reflns_theta_max 21.26
_diffrn_reflns_theta_min 2.05
_exptl_absorpt_coefficient_mu 0.090
_exptl_absorpt_correction_type none
_exptl_crystal_colour colourless
_exptl_crystal_density_diffrn 1.307
_exptl_crystal_density_method 'not measured'
_exptl_crystal_description bipyramid
_exptl_crystal_F_000 1296
_exptl_crystal_size_max 0.20
_exptl_crystal_size_mid 0.18
_exptl_crystal_size_min 0.10
_refine_diff_density_max .120
_refine_diff_density_min -.118
_refine_diff_density_rms .030
_refine_ls_extinction_coef 0.0066(10)
_refine_ls_extinction_expression Fc^*^=kFc[1+0.001xFc^2^\l^3^/sin(2\q)]^-1/4^
_refine_ls_extinction_method SHELXL
_refine_ls_goodness_of_fit_ref 1.063
_refine_ls_hydrogen_treatment mixed
_refine_ls_matrix_type full
_refine_ls_number_parameters 424
_refine_ls_number_reflns 2001
_refine_ls_number_restraints 0
_refine_ls_restrained_S_all 1.063
_refine_ls_R_factor_all 0.0632
_refine_ls_R_factor_gt 0.0396
_refine_ls_shift/su_max 0.002
_refine_ls_shift/su_mean 0.000
_refine_ls_structure_factor_coef Fsqd
_refine_ls_weighting_details 'calc w=1/[\s^2^(Fo^2^)+(0.0479P)^2^+0.0000P] where P=(Fo^2^+2Fc^2^)/3'
_refine_ls_weighting_scheme calc
_refine_ls_wR_factor_gt 0.0861
_refine_ls_wR_factor_ref 0.0986
_reflns_number_gt 1523
_reflns_number_total 2001
_reflns_threshold_expression >2sigma(I)
_cod_data_source_file jo800266y-File001_2.cif
_cod_data_source_block angelasalcedo081
_cod_database_code 4023398

loop_
_symmetry_equiv_pos_as_xyz
'x, y, z'
'-x+1/2, -y, z+1/2'
'x+1/2, -y+1/2, -z'
'-x, y+1/2, -z+1/2'

loop_
_atom_site_label
_atom_site_type_symbol
_atom_site_fract_x
_atom_site_fract_y
_atom_site_fract_z
_atom_site_U_iso_or_equiv
_atom_site_adp_type
_atom_site_occupancy
_atom_site_symmetry_multiplicity
_atom_site_calc_flag
_atom_site_refinement_flags
_atom_site_disorder_assembly
_atom_site_disorder_group
O3A O 0.6209(4) 0.3191(3) 0.31132(16) 0.0871(13) Uani 1 1 d . . .
H3 H 0.5741 0.3723 0.3083 0.105 Uiso 1 1 calc R . .
O1A O 0.5497(3) -0.0215(3) 0.19784(15) 0.0713(11) Uani 1 1 d . . .
O2A O 0.9637(4) 0.0705(4) 0.34043(19) 0.0917(13) Uani 1 1 d . . .
N2A N 0.7941(5) 0.1732(4) 0.3187(2) 0.0698(14) Uani 1 1 d . . .
C1A C 0.6360(5) -0.0297(5) 0.2315(2) 0.0593(14) Uani 1 1 d . . .
C2A C 0.6572(5) -0.1130(5) 0.2749(2) 0.0602(15) Uani 1 1 d . . .
C3A C 0.5825(6) -0.1983(5) 0.2930(2) 0.0728(17) Uani 1 1 d . . .
H3A H 0.5038 -0.2071 0.2786 0.087 Uiso 1 1 calc R . .
C4A C 0.6274(7) -0.2705(6) 0.3331(3) 0.088(2) Uani 1 1 d . . .
H4A H 0.5789 -0.3294 0.3455 0.106 Uiso 1 1 calc R . .
C5A C 0.7436(8) -0.2557(6) 0.3548(3) 0.097(2) Uani 1 1 d . . .
H5A H 0.7722 -0.3045 0.3820 0.116 Uiso 1 1 calc R . .
C6A C 0.8194(6) -0.1684(6) 0.3365(3) 0.087(2) Uani 1 1 d . . .
H6A H 0.8973 -0.1578 0.3515 0.105 Uiso 1 1 calc R . .
C7A C 0.7743(5) -0.0993(5) 0.2958(2) 0.0629(15) Uani 1 1 d . . .
C8A C 0.8328(5) -0.0004(5) 0.2687(2) 0.0672(16) Uani 1 1 d . . .
N1A N 0.7344(4) 0.0406(4) 0.23163(18) 0.0661(13) Uani 1 1 d . . .
C11A C 0.7847(6) 0.0927(6) 0.1808(3) 0.097(2) Uani 1 1 d . . .
H11A H 0.7649 0.1715 0.1795 0.117 Uiso 1 1 calc R . .
H11B H 0.7524 0.0570 0.1476 0.117 Uiso 1 1 calc R . .
C10A C 0.9227(6) 0.0750(8) 0.1856(3) 0.116(3) Uani 1 1 d . . .
H10A H 0.9574 0.0549 0.1497 0.139 Uiso 1 1 calc R . .
H10B H 0.9628 0.1423 0.1987 0.139 Uiso 1 1 calc R . .
C9A C 0.9389(5) -0.0178(7) 0.2266(3) 0.099(2) Uani 1 1 d . . .
H9A H 1.0181 -0.0128 0.2450 0.119 Uiso 1 1 calc R . .
H9B H 0.9323 -0.0898 0.2084 0.119 Uiso 1 1 calc R . .
C12A C 0.8703(5) 0.0865(6) 0.3122(2) 0.0694(16) Uani 1 1 d . . .
C18A C 0.8016(5) 0.2642(5) 0.3546(2) 0.0607(15) Uani 1 1 d . . .
C13A C 0.7098(5) 0.3433(5) 0.3496(2) 0.0658(15) Uani 1 1 d . . .
C14A C 0.7070(6) 0.4359(5) 0.3832(3) 0.0773(17) Uani 1 1 d . . .
H14A H 0.6429 0.4867 0.3800 0.093 Uiso 1 1 calc R . .
C15A C 0.7984(6) 0.4538(6) 0.4217(2) 0.0816(18) Uani 1 1 d . . .
H15A H 0.7974 0.5173 0.4439 0.098 Uiso 1 1 calc R . .
C16A C 0.8904(6) 0.3777(6) 0.4269(3) 0.0820(18) Uani 1 1 d . . .
H16A H 0.9525 0.3902 0.4528 0.098 Uiso 1 1 calc R . .
C17A C 0.8938(5) 0.2813(6) 0.3942(2) 0.0727(16) Uani 1 1 d . . .
H17A H 0.9565 0.2294 0.3987 0.087 Uiso 1 1 calc R . .
O1B O 0.3904(3) 0.3329(4) 0.42626(16) 0.0729(11) Uani 1 1 d . . .
N2B N 0.1918(4) -0.0164(5) 0.42873(19) 0.0618(13) Uani 1 1 d . . .
O2B O 0.3018(4) -0.1318(4) 0.37250(16) 0.0801(12) Uani 1 1 d . . .
N1B N 0.3138(4) 0.1689(4) 0.39068(16) 0.0552(11) Uani 1 1 d . . .
O3B O 0.0358(3) 0.0714(4) 0.49733(16) 0.0809(12) Uani 1 1 d . . .
H3' H -0.0131 0.0933 0.5209 0.097 Uiso 1 1 calc R . .
C1B C 0.4008(5) 0.2314(6) 0.4168(2) 0.0612(16) Uani 1 1 d . . .
C2B C 0.5032(4) 0.1569(5) 0.4304(2) 0.0583(14) Uani 1 1 d . . .
C3B C 0.6101(5) 0.1778(6) 0.4605(2) 0.0730(17) Uani 1 1 d . . .
H3B H 0.6251 0.2477 0.4758 0.088 Uiso 1 1 calc R . .
C4B C 0.6927(6) 0.0923(7) 0.4670(3) 0.0846(19) Uani 1 1 d . . .
H4B H 0.7650 0.1042 0.4867 0.101 Uiso 1 1 calc R . .
C5B C 0.6695(5) -0.0094(7) 0.4448(3) 0.085(2) Uani 1 1 d . . .
H5B H 0.7258 -0.0666 0.4504 0.102 Uiso 1 1 calc R . .
C6B C 0.5634(5) -0.0311(6) 0.4137(2) 0.0741(17) Uani 1 1 d . . .
H6B H 0.5482 -0.1012 0.3987 0.089 Uiso 1 1 calc R . .
C7B C 0.4824(5) 0.0563(6) 0.4062(2) 0.0596(15) Uani 1 1 d . . .
C8B C 0.3624(5) 0.0595(5) 0.3748(2) 0.0565(14) Uani 1 1 d . . .
C11B C 0.2368(5) 0.2163(5) 0.3456(2) 0.0772(18) Uani 1 1 d . . .
H11C H 0.2685 0.2878 0.3333 0.093 Uiso 1 1 calc R . .
H11D H 0.1524 0.2256 0.3577 0.093 Uiso 1 1 calc R . .
C10B C 0.2462(5) 0.1298(6) 0.2997(2) 0.0791(19) Uani 1 1 d . . .
H10C H 0.2494 0.1653 0.2634 0.095 Uiso 1 1 calc R . .
H10D H 0.1764 0.0796 0.3007 0.095 Uiso 1 1 calc R . .
C9B C 0.3658(5) 0.0665(5) 0.3115(2) 0.0695(16) Uani 1 1 d . . .
H9B1 H 0.3653 -0.0070 0.2945 0.083 Uiso 1 1 calc R . .
H9B2 H 0.4370 0.1076 0.2985 0.083 Uiso 1 1 calc R . .
C12B C 0.2802(5) -0.0397(5) 0.3919(2) 0.0617(15) Uani 1 1 d . . .
C18B C 0.1064(5) -0.0897(5) 0.4541(2) 0.0573(14) Uani 1 1 d . . .
C17B C 0.1014(5) -0.2016(5) 0.4445(2) 0.0712(17) Uani 1 1 d . . .
H17B H 0.1553 -0.2340 0.4192 0.085 Uiso 1 1 calc R . .
C16B C 0.0161(6) -0.2677(6) 0.4724(3) 0.090(2) Uani 1 1 d . . .
H16B H 0.0116 -0.3438 0.4654 0.109 Uiso 1 1 calc R . .
C15B C -0.0611(6) -0.2192(7) 0.5103(3) 0.097(2) Uani 1 1 d . . .
H15B H -0.1169 -0.2631 0.5297 0.116 Uiso 1 1 calc R . .
C14B C -0.0572(5) -0.1050(7) 0.5201(3) 0.084(2) Uani 1 1 d . . .
H14B H -0.1102 -0.0724 0.5457 0.100 Uiso 1 1 calc R . .
C13B C 0.0253(5) -0.0417(5) 0.4916(2) 0.0649(16) Uani 1 1 d . . .
H2 H 0.182(4) 0.057(4) 0.440(2) 0.055(17) Uiso 1 1 d . . .
H1 H 0.737(5) 0.175(4) 0.2936(19) 0.062(17) Uiso 1 1 d . . .

loop_
_atom_site_aniso_label
_atom_site_aniso_U_11
_atom_site_aniso_U_22
_atom_site_aniso_U_33
_atom_site_aniso_U_23
_atom_site_aniso_U_13
_atom_site_aniso_U_12
O3A 0.084(3) 0.076(3) 0.101(3) -0.009(3) -0.035(3) 0.025(2)
O1A 0.062(2) 0.071(3) 0.081(2) -0.003(2) -0.015(2) -0.006(2)
O2A 0.055(2) 0.095(3) 0.126(3) -0.022(3) -0.021(2) 0.016(2)
N2A 0.054(3) 0.068(4) 0.087(4) -0.012(3) -0.017(3) 0.005(3)
C1A 0.057(3) 0.055(4) 0.066(3) -0.012(3) 0.005(3) 0.007(3)
C2A 0.053(4) 0.055(4) 0.073(4) -0.001(3) -0.001(3) 0.000(3)
C3A 0.071(4) 0.064(4) 0.084(4) -0.002(4) -0.006(3) 0.005(4)
C4A 0.100(5) 0.067(5) 0.099(5) 0.015(4) 0.004(4) -0.003(4)
C5A 0.115(6) 0.066(5) 0.109(5) 0.010(4) -0.030(5) 0.012(5)
C6A 0.078(4) 0.069(5) 0.115(5) -0.011(4) -0.024(4) 0.016(4)
C7A 0.055(4) 0.049(4) 0.085(4) -0.011(3) -0.007(3) 0.012(3)
C8A 0.051(3) 0.066(4) 0.085(4) -0.009(4) -0.004(3) -0.003(3)
N1A 0.054(3) 0.071(3) 0.073(3) -0.001(3) -0.004(3) -0.016(3)
C11A 0.105(5) 0.104(5) 0.083(4) 0.005(4) 0.008(4) -0.027(5)
C10A 0.084(5) 0.138(7) 0.125(6) 0.003(6) 0.036(5) -0.019(5)
C9A 0.061(4) 0.111(6) 0.124(5) -0.031(5) 0.016(4) -0.006(4)
C12A 0.046(3) 0.077(5) 0.085(4) -0.003(4) -0.002(3) -0.001(4)
C18A 0.047(3) 0.068(4) 0.067(4) 0.003(3) -0.006(3) -0.007(3)
C13A 0.059(4) 0.069(4) 0.069(4) 0.004(3) -0.020(3) -0.002(4)
C14A 0.085(4) 0.057(4) 0.090(4) 0.002(4) -0.010(4) 0.007(4)
C15A 0.092(4) 0.077(5) 0.076(4) -0.008(4) -0.011(4) -0.005(5)
C16A 0.074(4) 0.083(5) 0.088(4) -0.004(4) -0.015(4) -0.011(4)
C17A 0.055(4) 0.078(4) 0.085(4) 0.002(4) -0.005(3) -0.006(3)
O1B 0.063(2) 0.067(3) 0.088(3) -0.003(2) -0.008(2) -0.005(2)
N2B 0.055(3) 0.057(4) 0.073(3) -0.006(3) 0.015(3) -0.003(3)
O2B 0.082(3) 0.066(3) 0.092(3) -0.015(2) 0.025(2) -0.003(3)
N1B 0.047(3) 0.060(3) 0.059(3) 0.004(2) 0.000(2) -0.004(3)
O3B 0.070(3) 0.079(3) 0.093(3) -0.006(2) 0.021(2) 0.008(2)
C1B 0.055(4) 0.068(5) 0.061(3) 0.001(3) 0.007(3) -0.013(4)
C2B 0.045(3) 0.066(4) 0.064(3) -0.001(3) 0.001(3) -0.003(3)
C3B 0.062(4) 0.073(5) 0.084(4) 0.005(3) -0.001(3) -0.011(4)
C4B 0.062(4) 0.091(5) 0.101(5) 0.005(4) -0.009(4) -0.009(5)
C5B 0.060(4) 0.096(6) 0.097(5) -0.001(5) -0.013(3) 0.010(4)
C6B 0.068(4) 0.076(5) 0.078(4) 0.001(4) 0.005(3) 0.001(4)
C7B 0.050(3) 0.071(5) 0.058(3) 0.004(3) 0.004(3) -0.001(3)
C8B 0.053(3) 0.061(4) 0.056(3) 0.002(3) 0.005(3) -0.006(3)
C11B 0.059(4) 0.081(5) 0.092(4) 0.011(4) -0.008(3) -0.001(4)
C10B 0.069(4) 0.098(5) 0.070(4) 0.015(4) -0.012(3) -0.012(4)
C9B 0.063(4) 0.080(4) 0.066(4) 0.003(3) -0.001(3) -0.008(3)
C12B 0.055(4) 0.064(4) 0.066(3) 0.001(3) 0.001(3) -0.005(3)
C18B 0.050(3) 0.055(4) 0.066(3) 0.009(3) -0.004(3) -0.005(3)
C17B 0.060(4) 0.064(5) 0.089(4) 0.007(4) 0.003(3) -0.006(4)
C16B 0.071(4) 0.077(5) 0.123(6) 0.024(5) -0.003(4) -0.006(4)
C15B 0.072(5) 0.095(6) 0.123(6) 0.041(5) 0.018(4) -0.007(5)
C14B 0.058(4) 0.090(6) 0.103(5) 0.028(4) 0.020(4) 0.008(4)
C13B 0.050(3) 0.060(5) 0.084(4) 0.007(4) 0.003(3) 0.003(3)

loop_
_atom_type_symbol
_atom_type_description
_atom_type_scat_dispersion_real
_atom_type_scat_dispersion_imag
_atom_type_scat_source
C C .0033 .0016 'International Tables Vol C Tables 4.2.6.8 and 6.1.1.4'
H H .0000 .0000 'International Tables Vol C Tables 4.2.6.8 and 6.1.1.4'
N N .0061 .0033 'International Tables Vol C Tables 4.2.6.8 and 6.1.1.4'
O O .0106 .0060 'International Tables Vol C Tables 4.2.6.8 and 6.1.1.4'

loop_
_geom_angle_atom_site_label_1
_geom_angle_atom_site_label_2
_geom_angle_atom_site_label_3
_geom_angle
_geom_angle_site_symmetry_1
_geom_angle_site_symmetry_3
_geom_angle_publ_flag
C13A O3A H3 109.5 . . ?
C12A N2A C18A 130.1(5) . . ?
C12A N2A H1 112(4) . . ?
C18A N2A H1 117(4) . . ?
O1A C1A N1A 123.1(5) . . ?
O1A C1A C2A 129.5(5) . . ?
N1A C1A C2A 107.3(5) . . ?
C3A C2A C7A 121.3(6) . . ?
C3A C2A C1A 129.7(5) . . ?
C7A C2A C1A 108.8(5) . . ?
C2A C3A C4A 118.4(6) . . ?
C2A C3A H3A 120.8 . . ?
C4A C3A H3A 120.8 . . ?
C5A C4A C3A 120.4(7) . . ?
C5A C4A H4A 119.8 . . ?
C3A C4A H4A 119.8 . . ?
C4A C5A C6A 121.2(7) . . ?
C4A C5A H5A 119.4 . . ?
C6A C5A H5A 119.4 . . ?
C7A C6A C5A 117.6(6) . . ?
C7A C6A H6A 121.2 . . ?
C5A C6A H6A 121.2 . . ?
C6A C7A C2A 121.1(6) . . ?
C6A C7A C8A 129.6(6) . . ?
C2A C7A C8A 109.3(5) . . ?
N1A C8A C7A 102.6(4) . . ?
N1A C8A C12A 112.2(5) . . ?
C7A C8A C12A 110.9(5) . . ?
N1A C8A C9A 101.1(5) . . ?
C7A C8A C9A 119.7(5) . . ?
C12A C8A C9A 109.7(5) . . ?
C1A N1A C11A 123.5(5) . . ?
C1A N1A C8A 111.4(4) . . ?
C11A N1A C8A 111.7(4) . . ?
N1A C11A C10A 104.2(6) . . ?
N1A C11A H11A 110.9 . . ?
C10A C11A H11A 110.9 . . ?
N1A C11A H11B 110.9 . . ?
C10A C11A H11B 110.9 . . ?
H11A C11A H11B 108.9 . . ?
C9A C10A C11A 105.6(6) . . ?
C9A C10A H10A 110.6 . . ?
C11A C10A H10A 110.6 . . ?
C9A C10A H10B 110.6 . . ?
C11A C10A H10B 110.6 . . ?
H10A C10A H10B 108.8 . . ?
C10A C9A C8A 104.0(5) . . ?
C10A C9A H9A 111.0 . . ?
C8A C9A H9A 111.0 . . ?
C10A C9A H9B 111.0 . . ?
C8A C9A H9B 111.0 . . ?
H9A C9A H9B 109.0 . . ?
O2A C12A N2A 124.4(6) . . ?
O2A C12A C8A 119.2(6) . . ?
N2A C12A C8A 116.3(5) . . ?
C13A C18A N2A 116.2(5) . . ?
C13A C18A C17A 118.5(6) . . ?
N2A C18A C17A 125.3(6) . . ?
O3A C13A C14A 123.5(6) . . ?
O3A C13A C18A 115.1(5) . . ?
C14A C13A C18A 121.3(5) . . ?
C13A C14A C15A 120.3(6) . . ?
C13A C14A H14A 119.8 . . ?
C15A C14A H14A 119.8 . . ?
C16A C15A C14A 119.3(6) . . ?
C16A C15A H15A 120.3 . . ?
C14A C15A H15A 120.3 . . ?
C15A C16A C17A 121.5(6) . . ?
C15A C16A H16A 119.3 . . ?
C17A C16A H16A 119.3 . . ?
C18A C17A C16A 119.0(6) . . ?
C18A C17A H17A 120.5 . . ?
C16A C17A H17A 120.5 . . ?
C12B N2B C18B 128.8(5) . . ?
C12B N2B H2 118(3) . . ?
C18B N2B H2 113(3) . . ?
C1B N1B C8B 111.2(5) . . ?
C1B N1B C11B 121.2(5) . . ?
C8B N1B C11B 111.0(4) . . ?
C13B O3B H3' 109.5 . . ?
O1B C1B N1B 124.0(6) . . ?
O1B C1B C2B 128.8(6) . . ?
N1B C1B C2B 107.2(5) . . ?
C7B C2B C3B 121.4(6) . . ?
C7B C2B C1B 108.7(5) . . ?
C3B C2B C1B 129.9(6) . . ?
C4B C3B C2B 118.1(6) . . ?
C4B C3B H3B 120.9 . . ?
C2B C3B H3B 120.9 . . ?
C5B C4B C3B 120.4(6) . . ?
C5B C4B H4B 119.8 . . ?
C3B C4B H4B 119.8 . . ?
C4B C5B C6B 122.0(6) . . ?
C4B C5B H5B 119.0 . . ?
C6B C5B H5B 119.0 . . ?
C7B C6B C5B 117.1(6) . . ?
C7B C6B H6B 121.4 . . ?
C5B C6B H6B 121.4 . . ?
C2B C7B C6B 120.8(5) . . ?
C2B C7B C8B 109.6(5) . . ?
C6B C7B C8B 129.6(6) . . ?
N1B C8B C7B 101.8(4) . . ?
N1B C8B C9B 102.6(5) . . ?
C7B C8B C9B 118.6(4) . . ?
N1B C8B C12B 114.3(4) . . ?
C7B C8B C12B 110.5(5) . . ?
C9B C8B C12B 108.8(4) . . ?
N1B C11B C10B 103.3(5) . . ?
N1B C11B H11C 111.1 . . ?
C10B C11B H11C 111.1 . . ?
N1B C11B H11D 111.1 . . ?
C10B C11B H11D 111.1 . . ?
H11C C11B H11D 109.1 . . ?
C11B C10B C9B 105.2(4) . . ?
C11B C10B H10C 110.7 . . ?
C9B C10B H10C 110.7 . . ?
C11B C10B H10D 110.7 . . ?
C9B C10B H10D 110.7 . . ?
H10C C10B H10D 108.8 . . ?
C8B C9B C10B 101.0(4) . . ?
C8B C9B H9B1 111.6 . . ?
C10B C9B H9B1 111.6 . . ?
C8B C9B H9B2 111.6 . . ?
C10B C9B H9B2 111.6 . . ?
H9B1 C9B H9B2 109.4 . . ?
O2B C12B N2B 125.5(5) . . ?
O2B C12B C8B 118.9(5) . . ?
N2B C12B C8B 115.6(5) . . ?
C17B C18B C13B 119.6(6) . . ?
C17B C18B N2B 124.4(6) . . ?
C13B C18B N2B 116.0(5) . . ?
C18B C17B C16B 120.4(6) . . ?
C18B C17B H17B 119.8 . . ?
C16B C17B H17B 119.8 . . ?
C15B C16B C17B 119.2(7) . . ?
C15B C16B H16B 120.4 . . ?
C17B C16B H16B 120.4 . . ?
C16B C15B C14B 120.9(7) . . ?
C16B C15B H15B 119.6 . . ?
C14B C15B H15B 119.6 . . ?
C13B C14B C15B 119.0(7) . . ?
C13B C14B H14B 120.5 . . ?
C15B C14B H14B 120.5 . . ?
C14B C13B O3B 123.9(6) . . ?
C14B C13B C18B 121.0(6) . . ?
O3B C13B C18B 115.1(5) . . ?

loop_
_geom_bond_atom_site_label_1
_geom_bond_atom_site_label_2
_geom_bond_distance
_geom_bond_site_symmetry_2
_geom_bond_publ_flag
O3A C13A 1.366(6) . ?
O3A H3 0.8200 . ?
O1A C1A 1.243(6) . ?
O2A C12A 1.236(7) . ?
N2A C12A 1.340(7) . ?
N2A C18A 1.393(7) . ?
N2A H1 0.86(5) . ?
C1A N1A 1.364(6) . ?
C1A C2A 1.462(8) . ?
C2A C3A 1.376(7) . ?
C2A C7A 1.381(7) . ?
C3A C4A 1.385(8) . ?
C3A H3A 0.9300 . ?
C4A C5A 1.379(9) . ?
C4A H4A 0.9300 . ?
C5A C6A 1.404(9) . ?
C5A H5A 0.9300 . ?
C6A C7A 1.372(8) . ?
C6A H6A 0.9300 . ?
C7A C8A 1.495(8) . ?
C8A N1A 1.477(7) . ?
C8A C12A 1.531(8) . ?
C8A C9A 1.549(8) . ?
N1A C11A 1.476(7) . ?
C11A C10A 1.522(9) . ?
C11A H11A 0.9700 . ?
C11A H11B 0.9700 . ?
C10A C9A 1.497(10) . ?
C10A H10A 0.9700 . ?
C10A H10B 0.9700 . ?
C9A H9A 0.9700 . ?
C9A H9B 0.9700 . ?
C18A C13A 1.383(8) . ?
C18A C17A 1.396(7) . ?
C13A C14A 1.373(7) . ?
C14A C15A 1.374(8) . ?
C14A H14A 0.9300 . ?
C15A C16A 1.361(8) . ?
C15A H15A 0.9300 . ?
C16A C17A 1.398(8) . ?
C16A H16A 0.9300 . ?
C17A H17A 0.9300 . ?
O1B C1B 1.243(7) . ?
N2B C12B 1.336(7) . ?
N2B C18B 1.417(7) . ?
N2B H2 0.92(5) . ?
O2B C12B 1.222(6) . ?
N1B C1B 1.361(7) . ?
N1B C8B 1.466(7) . ?
N1B C11B 1.482(6) . ?
O3B C13B 1.368(7) . ?
O3B H3' 0.8200 . ?
C1B C2B 1.465(8) . ?
C2B C7B 1.358(8) . ?
C2B C3B 1.393(7) . ?
C3B C4B 1.373(8) . ?
C3B H3B 0.9300 . ?
C4B C5B 1.354(9) . ?
C4B H4B 0.9300 . ?
C5B C6B 1.399(8) . ?
C5B H5B 0.9300 . ?
C6B C7B 1.381(7) . ?
C6B H6B 0.9300 . ?
C7B C8B 1.509(7) . ?
C8B C9B 1.523(7) . ?
C8B C12B 1.544(7) . ?
C11B C10B 1.517(8) . ?
C11B H11C 0.9700 . ?
C11B H11D 0.9700 . ?
C10B C9B 1.533(7) . ?
C10B H10C 0.9700 . ?
C10B H10D 0.9700 . ?
C9B H9B1 0.9700 . ?
C9B H9B2 0.9700 . ?
C18B C17B 1.362(8) . ?
C18B C13B 1.387(7) . ?
C17B C16B 1.393(8) . ?
C17B H17B 0.9300 . ?
C16B C15B 1.367(9) . ?
C16B H16B 0.9300 . ?
C15B C14B 1.391(9) . ?
C15B H15B 0.9300 . ?
C14B C13B 1.360(8) . ?
C14B H14B 0.9300 . ?

loop_
_geom_hbond_atom_site_label_D
_geom_hbond_atom_site_label_H
_geom_hbond_atom_site_label_A
_geom_hbond_distance_DH
_geom_hbond_distance_HA
_geom_hbond_distance_DA
_geom_hbond_angle_DHA
_geom_hbond_site_symmetry_A
O3A H3 O1A 0.82 1.86 2.674(5) 172.0 4_655
O3B H3' O1B 0.82 1.87 2.681(5) 169.9 3_456

loop_
_geom_torsion_atom_site_label_1
_geom_torsion_atom_site_label_2
_geom_torsion_atom_site_label_3
_geom_torsion_atom_site_label_4
_geom_torsion
_geom_torsion_site_symmetry_1
_geom_torsion_site_symmetry_2
_geom_torsion_site_symmetry_3
_geom_torsion_site_symmetry_4
_geom_torsion_publ_flag
O1A C1A C2A C3A -6.2(9) . . . . ?
N1A C1A C2A C3A 176.5(5) . . . . ?
O1A C1A C2A C7A 170.3(5) . . . . ?
N1A C1A C2A C7A -7.0(6) . . . . ?
C7A C2A C3A C4A 0.2(8) . . . . ?
C1A C2A C3A C4A 176.4(6) . . . . ?
C2A C3A C4A C5A 1.0(9) . . . . ?
C3A C4A C5A C6A -0.6(11) . . . . ?
C4A C5A C6A C7A -0.9(10) . . . . ?
C5A C6A C7A C2A 2.0(9) . . . . ?
C5A C6A C7A C8A 179.7(6) . . . . ?
C3A C2A C7A C6A -1.8(8) . . . . ?
C1A C2A C7A C6A -178.6(5) . . . . ?
C3A C2A C7A C8A -179.9(5) . . . . ?
C1A C2A C7A C8A 3.3(6) . . . . ?
C6A C7A C8A N1A -176.5(6) . . . . ?
C2A C7A C8A N1A 1.4(6) . . . . ?
C6A C7A C8A C12A -56.6(7) . . . . ?
C2A C7A C8A C12A 121.3(5) . . . . ?
C6A C7A C8A C9A 72.8(8) . . . . ?
C2A C7A C8A C9A -109.4(6) . . . . ?
O1A C1A N1A C11A -32.1(8) . . . . ?
C2A C1A N1A C11A 145.5(6) . . . . ?
O1A C1A N1A C8A -169.5(5) . . . . ?
C2A C1A N1A C8A 8.1(6) . . . . ?
C7A C8A N1A C1A -5.9(6) . . . . ?
C12A C8A N1A C1A -125.0(5) . . . . ?
C9A C8A N1A C1A 118.2(5) . . . . ?
C7A C8A N1A C11A -148.5(5) . . . . ?
C12A C8A N1A C11A 92.4(6) . . . . ?
C9A C8A N1A C11A -24.4(6) . . . . ?
C1A N1A C11A C10A -133.3(6) . . . . ?
C8A N1A C11A C10A 4.0(7) . . . . ?
N1A C11A C10A C9A 19.3(7) . . . . ?
C11A C10A C9A C8A -34.4(7) . . . . ?
N1A C8A C9A C10A 35.4(6) . . . . ?
C7A C8A C9A C10A 146.9(6) . . . . ?
C12A C8A C9A C10A -83.2(7) . . . . ?
C18A N2A C12A O2A 2.8(10) . . . . ?
C18A N2A C12A C8A 179.3(5) . . . . ?
N1A C8A C12A O2A -169.1(5) . . . . ?
C7A C8A C12A O2A 76.9(6) . . . . ?
C9A C8A C12A O2A -57.6(8) . . . . ?
N1A C8A C12A N2A 14.2(7) . . . . ?
C7A C8A C12A N2A -99.8(6) . . . . ?
C9A C8A C12A N2A 125.7(6) . . . . ?
C12A N2A C18A C13A 177.3(6) . . . . ?
C12A N2A C18A C17A -2.1(9) . . . . ?
N2A C18A C13A O3A 2.5(7) . . . . ?
C17A C18A C13A O3A -178.0(5) . . . . ?
N2A C18A C13A C14A 179.3(5) . . . . ?
C17A C18A C13A C14A -1.2(8) . . . . ?
O3A C13A C14A C15A 178.7(5) . . . . ?
C18A C13A C14A C15A 2.1(9) . . . . ?
C13A C14A C15A C16A -1.3(9) . . . . ?
C14A C15A C16A C17A -0.3(10) . . . . ?
C13A C18A C17A C16A -0.4(8) . . . . ?
N2A C18A C17A C16A 179.0(5) . . . . ?
C15A C16A C17A C18A 1.2(9) . . . . ?
C8B N1B C1B O1B 167.6(5) . . . . ?
C11B N1B C1B O1B 34.4(8) . . . . ?
C8B N1B C1B C2B -12.2(6) . . . . ?
C11B N1B C1B C2B -145.4(5) . . . . ?
O1B C1B C2B C7B -172.3(5) . . . . ?
N1B C1B C2B C7B 7.6(6) . . . . ?
O1B C1B C2B C3B 5.3(10) . . . . ?
N1B C1B C2B C3B -174.9(5) . . . . ?
C7B C2B C3B C4B -2.4(8) . . . . ?
C1B C2B C3B C4B -179.7(5) . . . . ?
C2B C3B C4B C5B -0.4(9) . . . . ?
C3B C4B C5B C6B 1.5(10) . . . . ?
C4B C5B C6B C7B 0.2(9) . . . . ?
C3B C2B C7B C6B 4.1(8) . . . . ?
C1B C2B C7B C6B -178.1(4) . . . . ?
C3B C2B C7B C8B -177.9(5) . . . . ?
C1B C2B C7B C8B -0.1(6) . . . . ?
C5B C6B C7B C2B -3.0(8) . . . . ?
C5B C6B C7B C8B 179.5(5) . . . . ?
C1B N1B C8B C7B 11.7(5) . . . . ?
C11B N1B C8B C7B 149.8(4) . . . . ?
C1B N1B C8B C9B -111.5(5) . . . . ?
C11B N1B C8B C9B 26.6(5) . . . . ?
C1B N1B C8B C12B 130.8(4) . . . . ?
C11B N1B C8B C12B -91.0(5) . . . . ?
C2B C7B C8B N1B -6.7(5) . . . . ?
C6B C7B C8B N1B 171.0(5) . . . . ?
C2B C7B C8B C9B 104.9(6) . . . . ?
C6B C7B C8B C9B -77.3(8) . . . . ?
C2B C7B C8B C12B -128.5(5) . . . . ?
C6B C7B C8B C12B 49.2(7) . . . . ?
C1B N1B C11B C10B 131.0(5) . . . . ?
C8B N1B C11B C10B -2.3(5) . . . . ?
N1B C11B C10B C9B -22.9(5) . . . . ?
N1B C8B C9B C10B -39.1(5) . . . . ?
C7B C8B C9B C10B -150.3(5) . . . . ?
C12B C8B C9B C10B 82.4(5) . . . . ?
C11B C10B C9B C8B 38.7(6) . . . . ?
C18B N2B C12B O2B 1.2(9) . . . . ?
C18B N2B C12B C8B -176.9(5) . . . . ?
N1B C8B C12B O2B 167.7(5) . . . . ?
C7B C8B C12B O2B -78.2(6) . . . . ?
C9B C8B C12B O2B 53.6(7) . . . . ?
N1B C8B C12B N2B -14.1(6) . . . . ?
C7B C8B C12B N2B 100.1(6) . . . . ?
C9B C8B C12B N2B -128.1(5) . . . . ?
C12B N2B C18B C17B 0.4(9) . . . . ?
C12B N2B C18B C13B 179.2(5) . . . . ?
C13B C18B C17B C16B -0.4(9) . . . . ?
N2B C18B C17B C16B 178.4(5) . . . . ?
C18B C17B C16B C15B -1.2(9) . . . . ?
C17B C16B C15B C14B 1.6(10) . . . . ?
C16B C15B C14B C13B -0.4(11) . . . . ?
C15B C14B C13B O3B 179.0(6) . . . . ?
C15B C14B C13B C18B -1.2(9) . . . . ?
C17B C18B C13B C14B 1.6(8) . . . . ?
N2B C18B C13B C14B -177.2(5) . . . . ?
C17B C18B C13B O3B -178.6(5) . . . . ?
N2B C18B C13B O3B 2.6(7) . . . . ?
